data_4086002
loop_
_publ_author_name
'Li, Ting'
'Fu, Chen'
'Liu, Zi'
'Guo, Shuiliang'
'Liu, Zicheng'
'Wen, Ting-Bin'

_publ_section_title
;
 Half-SandwichB-Oxy Boratabenzene Ruthenium Complexes: Synthesis,
 Characterization, and Reactivity of (\h6-C5H5BOR)RuCl(PPh3)2(R = Et, Me)
;
_journal_issue 13
_journal_name_full Organometallics
_journal_page_first 3292
_journal_paper_doi 10.1021/acs.organomet.5b00319
_journal_volume 34
_journal_year 2015
_chemical_formula_moiety 'C45 H44 B Cl O2 P2 Ru'
_chemical_formula_sum 'C45 H44 B Cl O2 P2 Ru'
_chemical_formula_weight 826.07
_chemical_name_systematic
; 
 ? 
;
_space_group_IT_number 2
_symmetry_cell_setting triclinic
_symmetry_space_group_name_Hall '-P 1'
_symmetry_space_group_name_H-M 'P -1'
_atom_sites_solution_hydrogens geom
_atom_sites_solution_primary direct
_atom_sites_solution_secondary difmap
_audit_creation_method SHELXL-97
_cell_angle_alpha 89.57(3)
_cell_angle_beta 85.07(3)
_cell_angle_gamma 74.46(3)
_cell_formula_units_Z 2
_cell_length_a 11.411(2)
_cell_length_b 11.985(2)
_cell_length_c 14.483(3)
_cell_measurement_temperature 173(2)
_cell_volume 1901.0(7)
_computing_structure_refinement 'SHELXL-97 (Sheldrick, 1997)'
_computing_structure_solution 'SHELXS-97 (Sheldrick, 1990)'
_diffrn_ambient_temperature 173(2)
_diffrn_measured_fraction_theta_full 0.996
_diffrn_measured_fraction_theta_max 0.996
_diffrn_radiation_monochromator graphite
_diffrn_radiation_source 'fine-focus sealed tube'
_diffrn_radiation_type MoK\a
_diffrn_radiation_wavelength 0.71073
_diffrn_reflns_av_R_equivalents 0.0594
_diffrn_reflns_av_sigmaI/netI 0.0575
_diffrn_reflns_limit_h_max 14
_diffrn_reflns_limit_h_min -14
_diffrn_reflns_limit_k_max 14
_diffrn_reflns_limit_k_min -14
_diffrn_reflns_limit_l_max 17
_diffrn_reflns_limit_l_min -17
_diffrn_reflns_number 16630
_diffrn_reflns_theta_full 26.00
_diffrn_reflns_theta_max 26.00
_diffrn_reflns_theta_min 3.13
_exptl_absorpt_coefficient_mu 0.605
_exptl_absorpt_correction_T_max 0.9364
_exptl_absorpt_correction_T_min 0.9254
_exptl_crystal_colour yellow
_exptl_crystal_density_diffrn 1.443
_exptl_crystal_density_method 'not measured'
_exptl_crystal_description block
_exptl_crystal_F_000 852
_exptl_crystal_size_max 0.13
_exptl_crystal_size_mid 0.12
_exptl_crystal_size_min 0.11
_refine_diff_density_max 1.108
_refine_diff_density_min -1.030
_refine_diff_density_rms 0.123
_refine_ls_extinction_method none
_refine_ls_goodness_of_fit_ref 1.093
_refine_ls_hydrogen_treatment mixed
_refine_ls_matrix_type full
_refine_ls_number_parameters 469
_refine_ls_number_reflns 7449
_refine_ls_number_restraints 0
_refine_ls_restrained_S_all 1.093
_refine_ls_R_factor_all 0.0419
_refine_ls_R_factor_gt 0.0313
_refine_ls_shift/su_max 0.001
_refine_ls_shift/su_mean 0.000
_refine_ls_structure_factor_coef Fsqd
_refine_ls_weighting_details 'calc w=1/[\s^2^(Fo^2^)+(0.0222P)^2^+1.9129P] where P=(Fo^2^+2Fc^2^)/3'
_refine_ls_weighting_scheme calc
_refine_ls_wR_factor_gt 0.0731
_refine_ls_wR_factor_ref 0.0813
_reflns_number_gt 6762
_reflns_number_total 7449
_reflns_threshold_expression >2sigma(I)
_cod_data_source_file om5b00319_si_002.cif
_cod_data_source_block 3
_cod_depositor_comments
;
The following automatic conversions were performed:

'_symmetry_cell_setting' value 'Triclinic' changed to 'triclinic'
according to
/usr/data/users/saulius/crontab/automatic-downloads/rss-feeds/ACS/lib/dictionaries/cif_core.dic
dictionary named 'cif_core.dic' version 2.4.2 from 2011-04-26.

Automatic conversion script
Id: cif_fix_values 3271 2015-04-21 07:52:19Z andrius 

 Adding full bibliography for 4085999--4086004.cif.
;
_cod_original_sg_symbol_H-M P-1
_cod_database_code 4086002

loop_
_symmetry_equiv_pos_as_xyz
'x, y, z'
'-x, -y, -z'

loop_
_atom_site_label
_atom_site_type_symbol
_atom_site_fract_x
_atom_site_fract_y
_atom_site_fract_z
_atom_site_U_iso_or_equiv
_atom_site_adp_type
_atom_site_occupancy
_atom_site_symmetry_multiplicity
_atom_site_calc_flag
_atom_site_refinement_flags
Ru1 Ru 0.623331(16) 0.715218(16) 0.641451(12) 0.01589(7) Uani 1 1 d .
Cl1 Cl 0.74011(5) 0.51955(5) 0.67439(4) 0.02362(13) Uani 1 1 d .
P1 P 0.76731(5) 0.80116(5) 0.69592(4) 0.01617(13) Uani 1 1 d .
P2 P 0.50500(5) 0.71639(5) 0.78081(4) 0.01593(13) Uani 1 1 d .
B1 B 0.6519(3) 0.8223(3) 0.4925(2) 0.0256(6) Uani 1 1 d .
O1 O 0.72022(18) 0.89198(17) 0.45206(14) 0.0339(4) Uani 1 1 d .
H1A H 0.7702 0.8544 0.4100 0.051 Uiso 1 1 calc R
C1 C 0.6863(2) 0.6907(2) 0.48557(17) 0.0249(5) Uani 1 1 d .
H1B H 0.7722 0.6469 0.4652 0.030 Uiso 1 1 calc R
C2 C 0.5983(3) 0.6300(2) 0.51022(17) 0.0273(6) Uani 1 1 d .
H2A H 0.6234 0.5435 0.5056 0.033 Uiso 1 1 calc R
C3 C 0.4827(2) 0.6854(3) 0.55363(17) 0.0284(6) Uani 1 1 d .
H3A H 0.4278 0.6375 0.5782 0.034 Uiso 1 1 calc R
C4 C 0.4527(2) 0.8052(3) 0.57909(18) 0.0280(6) Uani 1 1 d .
H4A H 0.3770 0.8396 0.6205 0.034 Uiso 1 1 calc R
C5 C 0.5364(2) 0.8717(2) 0.55658(17) 0.0237(5) Uani 1 1 d .
H5A H 0.5203 0.9514 0.5837 0.028 Uiso 1 1 calc R
C11 C 0.7057(2) 0.9571(2) 0.72027(17) 0.0193(5) Uani 1 1 d .
C12 C 0.6881(2) 1.0380(2) 0.64940(18) 0.0256(5) Uani 1 1 d .
H12A H 0.7142 1.0134 0.5870 0.031 Uiso 1 1 calc R
C13 C 0.6328(3) 1.1546(2) 0.6696(2) 0.0326(6) Uani 1 1 d .
H13A H 0.6208 1.2089 0.6209 0.039 Uiso 1 1 calc R
C14 C 0.5951(3) 1.1916(2) 0.7600(2) 0.0340(7) Uani 1 1 d .
H14A H 0.5592 1.2715 0.7735 0.041 Uiso 1 1 calc R
C15 C 0.6098(2) 1.1122(2) 0.83084(19) 0.0288(6) Uani 1 1 d .
H15A H 0.5824 1.1372 0.8929 0.035 Uiso 1 1 calc R
C16 C 0.6644(2) 0.9965(2) 0.81098(18) 0.0219(5) Uani 1 1 d .
H16A H 0.6742 0.9426 0.8600 0.026 Uiso 1 1 calc R
C21 C 0.9036(2) 0.7862(2) 0.61423(17) 0.0206(5) Uani 1 1 d .
C22 C 0.9655(2) 0.8713(2) 0.6006(2) 0.0293(6) Uani 1 1 d .
H22A H 0.9326 0.9454 0.6294 0.035 Uiso 1 1 calc R
C23 C 1.0753(3) 0.8487(3) 0.5452(2) 0.0379(7) Uani 1 1 d .
H23A H 1.1172 0.9072 0.5366 0.045 Uiso 1 1 calc R
C24 C 1.1235(3) 0.7418(3) 0.5026(2) 0.0371(7) Uani 1 1 d .
H24A H 1.1979 0.7271 0.4641 0.045 Uiso 1 1 calc R
C25 C 1.0636(2) 0.6561(3) 0.51591(19) 0.0331(6) Uani 1 1 d .
H25A H 1.0971 0.5822 0.4871 0.040 Uiso 1 1 calc R
C26 C 0.9541(2) 0.6783(2) 0.57161(18) 0.0252(5) Uani 1 1 d .
H26A H 0.9133 0.6191 0.5807 0.030 Uiso 1 1 calc R
C31 C 0.8525(2) 0.7549(2) 0.79918(16) 0.0184(5) Uani 1 1 d .
C32 C 0.9147(2) 0.8274(2) 0.83710(19) 0.0256(5) Uani 1 1 d .
H32A H 0.9066 0.9029 0.8131 0.031 Uiso 1 1 calc R
C33 C 0.9875(2) 0.7908(3) 0.90885(19) 0.0302(6) Uani 1 1 d .
H33A H 1.0278 0.8414 0.9348 0.036 Uiso 1 1 calc R
C34 C 1.0017(2) 0.6799(3) 0.94294(19) 0.0339(7) Uani 1 1 d .
H34A H 1.0514 0.6545 0.9924 0.041 Uiso 1 1 calc R
C35 C 0.9435(2) 0.6069(3) 0.9049(2) 0.0340(6) Uani 1 1 d .
H35A H 0.9548 0.5304 0.9272 0.041 Uiso 1 1 calc R
C36 C 0.8679(2) 0.6445(2) 0.83378(18) 0.0248(5) Uani 1 1 d .
H36A H 0.8268 0.5939 0.8089 0.030 Uiso 1 1 calc R
C41 C 0.5756(2) 0.6498(2) 0.88496(16) 0.0182(5) Uani 1 1 d .
C42 C 0.5993(2) 0.7200(2) 0.95371(18) 0.0245(5) Uani 1 1 d .
H42A H 0.5778 0.8017 0.9470 0.029 Uiso 1 1 calc R
C43 C 0.6542(2) 0.6710(3) 1.03196(19) 0.0301(6) Uani 1 1 d .
H43A H 0.6684 0.7196 1.0789 0.036 Uiso 1 1 calc R
C44 C 0.6883(2) 0.5522(3) 1.04204(18) 0.0306(6) Uani 1 1 d .
H44A H 0.7260 0.5190 1.0954 0.037 Uiso 1 1 calc R
C45 C 0.6670(2) 0.4823(2) 0.97377(19) 0.0290(6) Uani 1 1 d .
H45A H 0.6912 0.4006 0.9800 0.035 Uiso 1 1 calc R
C46 C 0.6105(2) 0.5302(2) 0.89609(18) 0.0233(5) Uani 1 1 d .
H46A H 0.5954 0.4809 0.8501 0.028 Uiso 1 1 calc R
C51 C 0.3932(2) 0.6348(2) 0.76020(16) 0.0184(5) Uani 1 1 d .
C52 C 0.4351(2) 0.5187(2) 0.73036(16) 0.0211(5) Uani 1 1 d .
H52A H 0.5201 0.4813 0.7259 0.025 Uiso 1 1 calc R
C53 C 0.3537(2) 0.4582(2) 0.70734(17) 0.0254(5) Uani 1 1 d .
H53A H 0.3826 0.3786 0.6902 0.030 Uiso 1 1 calc R
C54 C 0.2299(2) 0.5136(2) 0.70929(18) 0.0277(6) Uani 1 1 d .
H54A H 0.1742 0.4723 0.6925 0.033 Uiso 1 1 calc R
C55 C 0.1882(2) 0.6286(3) 0.73565(19) 0.0300(6) Uani 1 1 d .
H55A H 0.1037 0.6670 0.7357 0.036 Uiso 1 1 calc R
C56 C 0.2689(2) 0.6889(2) 0.76227(18) 0.0242(5) Uani 1 1 d .
H56A H 0.2388 0.7676 0.7820 0.029 Uiso 1 1 calc R
C61 C 0.4044(2) 0.8531(2) 0.83076(17) 0.0189(5) Uani 1 1 d .
C62 C 0.3317(2) 0.8542(2) 0.91348(18) 0.0250(5) Uani 1 1 d .
H62A H 0.3351 0.7839 0.9452 0.030 Uiso 1 1 calc R
C63 C 0.2544(2) 0.9572(3) 0.9499(2) 0.0303(6) Uani 1 1 d .
H63A H 0.2057 0.9573 1.0065 0.036 Uiso 1 1 calc R
C64 C 0.2485(2) 1.0600(2) 0.9034(2) 0.0337(7) Uani 1 1 d .
H64A H 0.1958 1.1306 0.9284 0.040 Uiso 1 1 calc R
C65 C 0.3188(2) 1.0601(2) 0.8214(2) 0.0319(6) Uani 1 1 d .
H65A H 0.3135 1.1305 0.7894 0.038 Uiso 1 1 calc R
C66 C 0.3979(2) 0.9566(2) 0.78498(19) 0.0240(5) Uani 1 1 d .
H66A H 0.4474 0.9572 0.7288 0.029 Uiso 1 1 calc R
O1S O 0.9036(2) 0.7966(2) 0.30496(17) 0.0496(6) Uani 1 1 d .
C1S C 0.9627(3) 0.8859(3) 0.2914(3) 0.0534(9) Uani 1 1 d .
H1SA H 1.0047 0.8952 0.3467 0.064 Uiso 1 1 calc R
H1SB H 0.9027 0.9602 0.2802 0.064 Uiso 1 1 calc R
C2S C 1.0536(4) 0.8506(4) 0.2084(4) 0.0746(13) Uani 1 1 d .
H2SA H 1.0164 0.8789 0.1504 0.089 Uiso 1 1 calc R
H2SB H 1.1258 0.8804 0.2136 0.089 Uiso 1 1 calc R
C3S C 1.0861(4) 0.7254(4) 0.2114(4) 0.0754(14) Uani 1 1 d .
H3SA H 1.1576 0.6961 0.2475 0.090 Uiso 1 1 calc R
H3SB H 1.1061 0.6915 0.1480 0.090 Uiso 1 1 calc R
C4S C 0.9753(3) 0.6948(3) 0.2576(3) 0.0584(10) Uani 1 1 d .
H4SA H 0.9287 0.6700 0.2108 0.070 Uiso 1 1 calc R
H4SB H 1.0001 0.6310 0.3018 0.070 Uiso 1 1 calc R

loop_
_atom_site_aniso_label
_atom_site_aniso_U_11
_atom_site_aniso_U_22
_atom_site_aniso_U_33
_atom_site_aniso_U_23
_atom_site_aniso_U_13
_atom_site_aniso_U_12
Ru1 0.01921(10) 0.01637(11) 0.01084(11) -0.00203(7) -0.00009(7) -0.00290(7)
Cl1 0.0261(3) 0.0179(3) 0.0230(3) -0.0028(2) 0.0025(2) -0.0007(2)
P1 0.0176(3) 0.0148(3) 0.0144(3) -0.0016(2) 0.0013(2) -0.0021(2)
P2 0.0168(3) 0.0156(3) 0.0141(3) -0.0023(2) 0.0002(2) -0.0024(2)
B1 0.0326(15) 0.0292(16) 0.0152(14) 0.0010(11) -0.0015(12) -0.0086(13)
O1 0.0379(11) 0.0326(11) 0.0279(11) 0.0018(8) 0.0074(9) -0.0068(9)
C1 0.0329(13) 0.0261(13) 0.0131(12) -0.0032(10) -0.0010(10) -0.0034(11)
C2 0.0460(15) 0.0245(13) 0.0131(13) -0.0042(10) -0.0074(11) -0.0111(12)
C3 0.0367(14) 0.0412(16) 0.0143(13) 0.0045(11) -0.0104(11) -0.0199(12)
C4 0.0236(12) 0.0441(17) 0.0161(13) 0.0030(11) -0.0050(10) -0.0077(11)
C5 0.0292(13) 0.0262(13) 0.0138(12) 0.0041(10) -0.0059(10) -0.0029(10)
C11 0.0179(11) 0.0174(12) 0.0214(13) -0.0031(9) -0.0001(9) -0.0033(9)
C12 0.0314(13) 0.0247(13) 0.0200(13) 0.0000(10) -0.0011(11) -0.0065(11)
C13 0.0419(16) 0.0190(13) 0.0350(16) 0.0057(11) -0.0089(13) -0.0036(12)
C14 0.0361(15) 0.0205(14) 0.0408(18) -0.0067(12) -0.0078(13) 0.0018(11)
C15 0.0274(13) 0.0288(14) 0.0259(15) -0.0099(11) -0.0006(11) -0.0004(11)
C16 0.0216(12) 0.0205(12) 0.0215(13) -0.0014(10) -0.0012(10) -0.0023(10)
C21 0.0195(11) 0.0255(13) 0.0149(12) 0.0000(9) 0.0018(9) -0.0037(10)
C22 0.0281(13) 0.0286(14) 0.0301(15) -0.0005(11) 0.0064(11) -0.0082(11)
C23 0.0304(14) 0.0427(18) 0.0415(18) 0.0062(14) 0.0084(13) -0.0150(13)
C24 0.0251(13) 0.0490(19) 0.0313(16) 0.0027(13) 0.0106(12) -0.0036(13)
C25 0.0298(14) 0.0386(16) 0.0241(15) -0.0057(12) 0.0057(11) 0.0002(12)
C26 0.0256(12) 0.0262(13) 0.0218(14) -0.0047(10) 0.0025(10) -0.0048(10)
C31 0.0156(10) 0.0193(12) 0.0169(12) -0.0024(9) 0.0014(9) 0.0003(9)
C32 0.0233(12) 0.0252(13) 0.0268(14) -0.0049(10) -0.0020(11) -0.0042(10)
C33 0.0244(13) 0.0363(16) 0.0285(15) -0.0105(12) -0.0041(11) -0.0046(11)
C34 0.0265(13) 0.0513(19) 0.0214(14) 0.0043(12) -0.0065(11) -0.0047(13)
C35 0.0287(14) 0.0380(16) 0.0340(16) 0.0151(13) -0.0065(12) -0.0060(12)
C36 0.0217(12) 0.0289(14) 0.0236(14) 0.0042(10) -0.0019(10) -0.0064(10)
C41 0.0174(11) 0.0231(12) 0.0133(12) 0.0006(9) 0.0014(9) -0.0049(9)
C42 0.0264(12) 0.0254(13) 0.0208(13) -0.0033(10) -0.0005(10) -0.0059(10)
C43 0.0308(14) 0.0402(16) 0.0183(14) -0.0055(11) -0.0043(11) -0.0069(12)
C44 0.0276(13) 0.0437(17) 0.0180(14) 0.0065(11) -0.0031(11) -0.0048(12)
C45 0.0292(13) 0.0296(14) 0.0262(15) 0.0085(11) -0.0014(11) -0.0048(11)
C46 0.0261(12) 0.0226(13) 0.0216(13) -0.0003(10) -0.0016(10) -0.0072(10)
C51 0.0213(11) 0.0186(12) 0.0156(12) -0.0003(9) -0.0017(9) -0.0059(9)
C52 0.0221(12) 0.0258(13) 0.0149(12) -0.0011(9) -0.0024(9) -0.0054(10)
C53 0.0346(14) 0.0289(14) 0.0149(13) -0.0028(10) -0.0011(11) -0.0128(11)
C54 0.0298(13) 0.0346(15) 0.0230(14) -0.0045(11) -0.0043(11) -0.0153(11)
C55 0.0202(12) 0.0441(17) 0.0256(15) -0.0072(12) -0.0016(11) -0.0085(11)
C56 0.0222(12) 0.0259(13) 0.0231(14) -0.0053(10) -0.0012(10) -0.0040(10)
C61 0.0181(11) 0.0175(12) 0.0201(13) -0.0042(9) -0.0023(9) -0.0027(9)
C62 0.0260(12) 0.0234(13) 0.0229(14) -0.0042(10) 0.0020(10) -0.0032(10)
C63 0.0276(13) 0.0363(16) 0.0246(14) -0.0108(11) 0.0050(11) -0.0063(12)
C64 0.0268(13) 0.0264(15) 0.0408(17) -0.0130(12) 0.0010(12) 0.0042(11)
C65 0.0319(14) 0.0212(14) 0.0387(17) -0.0033(11) -0.0011(12) -0.0008(11)
C66 0.0227(12) 0.0216(13) 0.0252(14) -0.0024(10) -0.0017(10) -0.0016(10)
O1S 0.0419(12) 0.0501(15) 0.0524(15) 0.0022(11) 0.0115(11) -0.0096(11)
C1S 0.060(2) 0.045(2) 0.058(2) -0.0106(17) 0.0008(18) -0.0206(17)
C2S 0.058(2) 0.070(3) 0.096(4) 0.011(3) 0.012(2) -0.025(2)
C3S 0.070(3) 0.055(3) 0.083(3) 0.000(2) 0.039(2) 0.001(2)
C4S 0.059(2) 0.0284(18) 0.089(3) 0.0003(18) -0.005(2) -0.0135(16)

loop_
_atom_type_symbol
_atom_type_description
_atom_type_scat_dispersion_real
_atom_type_scat_dispersion_imag
_atom_type_scat_source
C C 0.0033 0.0016 'International Tables Vol C Tables 4.2.6.8 and 6.1.1.4'
H H 0.0000 0.0000 'International Tables Vol C Tables 4.2.6.8 and 6.1.1.4'
B B 0.0013 0.0007 'International Tables Vol C Tables 4.2.6.8 and 6.1.1.4'
O O 0.0106 0.0060 'International Tables Vol C Tables 4.2.6.8 and 6.1.1.4'
P P 0.1023 0.0942 'International Tables Vol C Tables 4.2.6.8 and 6.1.1.4'
Cl Cl 0.1484 0.1585 'International Tables Vol C Tables 4.2.6.8 and 6.1.1.4'
Ru Ru -1.2594 0.8363 'International Tables Vol C Tables 4.2.6.8 and 6.1.1.4'

loop_
_geom_angle_atom_site_label_1
_geom_angle_atom_site_label_2
_geom_angle_atom_site_label_3
_geom_angle
C4 Ru1 C3 37.39(11)
C4 Ru1 C2 66.87(10)
C3 Ru1 C2 36.58(10)
C4 Ru1 C5 36.64(10)
C3 Ru1 C5 66.39(10)
C2 Ru1 C5 78.61(10)
C4 Ru1 C1 78.87(10)
C3 Ru1 C1 65.67(10)
C2 Ru1 C1 36.14(10)
C5 Ru1 C1 67.19(9)
C4 Ru1 P2 87.70(8)
C3 Ru1 P2 94.61(8)
C2 Ru1 P2 124.33(8)
C5 Ru1 P2 109.82(7)
C1 Ru1 P2 159.88(7)
C4 Ru1 P1 126.75(8)
C3 Ru1 P1 159.28(7)
C2 Ru1 P1 137.13(8)
C5 Ru1 P1 93.81(7)
C1 Ru1 P1 101.95(7)
P2 Ru1 P1 98.08(3)
C4 Ru1 Cl1 139.51(8)
C3 Ru1 Cl1 102.94(8)
C2 Ru1 Cl1 82.38(8)
C5 Ru1 Cl1 158.75(7)
C1 Ru1 Cl1 91.80(7)
P2 Ru1 Cl1 88.74(4)
P1 Ru1 Cl1 93.68(3)
C4 Ru1 B1 64.51(10)
C3 Ru1 B1 75.39(10)
C2 Ru1 B1 63.90(10)
C5 Ru1 B1 36.40(9)
C1 Ru1 B1 36.16(9)
P2 Ru1 B1 146.09(7)
P1 Ru1 B1 85.01(7)
Cl1 Ru1 B1 124.90(8)
C11 P1 C21 106.01(12)
C11 P1 C31 100.87(11)
C21 P1 C31 95.58(11)
C11 P1 Ru1 113.07(8)
C21 P1 Ru1 113.36(8)
C31 P1 Ru1 125.26(8)
C61 P2 C41 100.63(11)
C61 P2 C51 101.37(11)
C41 P2 C51 104.11(11)
C61 P2 Ru1 120.53(9)
C41 P2 Ru1 120.64(8)
C51 P2 Ru1 106.96(8)
O1 B1 C1 125.2(3)
O1 B1 C5 121.9(3)
C1 B1 C5 112.7(2)
O1 B1 Ru1 141.50(19)
C1 B1 Ru1 63.42(14)
C5 B1 Ru1 62.33(14)
C2 C1 B1 120.2(2)
C2 C1 Ru1 69.36(14)
B1 C1 Ru1 80.42(15)
C3 C2 C1 122.0(2)
C3 C2 Ru1 71.46(14)
C1 C2 Ru1 74.50(14)
C2 C3 C4 120.5(2)
C2 C3 Ru1 71.97(14)
C4 C3 Ru1 70.84(14)
C5 C4 C3 120.7(2)
C5 C4 Ru1 73.89(14)
C3 C4 Ru1 71.77(15)
C4 C5 B1 120.7(2)
C4 C5 Ru1 69.46(14)
B1 C5 Ru1 81.27(16)
C12 C11 C16 118.1(2)
C12 C11 P1 121.81(19)
C16 C11 P1 119.85(19)
C13 C12 C11 120.4(3)
C14 C13 C12 120.4(3)
C13 C14 C15 120.0(2)
C16 C15 C14 119.8(3)
C15 C16 C11 121.4(2)
C26 C21 C22 118.7(2)
C26 C21 P1 117.0(2)
C22 C21 P1 123.98(19)
C23 C22 C21 120.4(3)
C24 C23 C22 120.3(3)
C23 C24 C25 119.9(3)
C24 C25 C26 120.0(3)
C25 C26 C21 120.7(3)
C36 C31 C32 118.4(2)
C36 C31 P1 121.26(18)
C32 C31 P1 119.89(19)
C33 C32 C31 121.0(3)
C32 C33 C34 119.8(3)
C35 C34 C33 119.8(2)
C34 C35 C36 120.5(3)
C31 C36 C35 120.5(2)
C46 C41 C42 118.3(2)
C46 C41 P2 121.90(18)
C42 C41 P2 119.71(19)
C43 C42 C41 120.4(2)
C44 C43 C42 120.6(2)
C45 C44 C43 119.3(2)
C44 C45 C46 120.7(3)
C45 C46 C41 120.7(2)
C56 C51 C52 118.5(2)
C56 C51 P2 121.67(19)
C52 C51 P2 119.34(18)
C53 C52 C51 120.5(2)
C52 C53 C54 120.3(2)
C55 C54 C53 119.6(2)
C54 C55 C56 120.5(2)
C51 C56 C55 120.5(2)
C66 C61 C62 119.1(2)
C66 C61 P2 120.08(19)
C62 C61 P2 120.85(19)
C63 C62 C61 120.6(3)
C62 C63 C64 119.8(3)
C65 C64 C63 120.2(2)
C64 C65 C66 120.2(3)
C61 C66 C65 120.1(3)
C1S O1S C4S 109.2(3)
O1S C1S C2S 106.7(3)
C3S C2S C1S 102.9(3)
C2S C3S C4S 105.7(3)
O1S C4S C3S 106.2(3)

loop_
_geom_bond_atom_site_label_1
_geom_bond_atom_site_label_2
_geom_bond_distance
Ru1 C4 2.221(3)
Ru1 C3 2.233(2)
Ru1 C2 2.240(2)
Ru1 C5 2.278(3)
Ru1 C1 2.306(3)
Ru1 P2 2.3279(9)
Ru1 P1 2.3504(8)
Ru1 Cl1 2.4332(10)
Ru1 B1 2.543(3)
P1 C11 1.837(2)
P1 C21 1.841(3)
P1 C31 1.854(2)
P2 C61 1.842(2)
P2 C41 1.846(2)
P2 C51 1.847(2)
B1 O1 1.383(4)
B1 C1 1.522(4)
B1 C5 1.526(4)
C1 C2 1.412(4)
C2 C3 1.403(4)
C3 C4 1.427(4)
C4 C5 1.415(4)
C11 C12 1.396(4)
C11 C16 1.398(3)
C12 C13 1.392(4)
C13 C14 1.380(4)
C14 C15 1.384(4)
C15 C16 1.380(4)
C21 C26 1.392(3)
C21 C22 1.393(4)
C22 C23 1.391(4)
C23 C24 1.379(4)
C24 C25 1.383(4)
C25 C26 1.391(4)
C31 C36 1.384(4)
C31 C32 1.402(3)
C32 C33 1.382(4)
C33 C34 1.387(4)
C34 C35 1.375(4)
C35 C36 1.394(4)
C41 C46 1.393(3)
C41 C42 1.398(3)
C42 C43 1.392(4)
C43 C44 1.382(4)
C44 C45 1.378(4)
C45 C46 1.388(4)
C51 C56 1.390(3)
C51 C52 1.403(3)
C52 C53 1.385(3)
C53 C54 1.389(4)
C54 C55 1.377(4)
C55 C56 1.394(4)
C61 C66 1.390(4)
C61 C62 1.395(4)
C62 C63 1.387(4)
C63 C64 1.388(4)
C64 C65 1.374(4)
C65 C66 1.400(4)
O1S C1S 1.414(4)
O1S C4S 1.418(4)
C1S C2S 1.502(6)
C2S C3S 1.447(6)
C3S C4S 1.510(5)

loop_
_geom_hbond_atom_site_label_D
_geom_hbond_atom_site_label_H
_geom_hbond_atom_site_label_A
_geom_hbond_distance_DH
_geom_hbond_distance_HA
_geom_hbond_distance_DA
_geom_hbond_angle_DHA
O1 H1A O1S 0.84 2.04 2.866(3) 167.1
